data_1518858
loop_
_publ_author_name
'Elizabeth G. Corkum'
'Ruiyao Wang'
'Manuel A.S. Aquino'

_publ_section_title
;
 Compromising the metal-metal bond in diruthenium(II,III) tetraacetate:
 Reaction of [Ru2(mu-O2CMe)4(MeOH)2]+ with phosphines to form
 'Ru(mu-O2CMe)2(mu-OMe)2Ru' cores
;
_journal_name_full 'Inorganica Chimica Acta'
_journal_page_first 202
_journal_page_last 209
_journal_volume 424
_journal_year 2015
_chemical_formula_sum 'C48.5 H98.5 O12.5 P2 Ru2'
_chemical_formula_weight 1145.85
_space_group_IT_number 2
_symmetry_cell_setting triclinic
_symmetry_space_group_name_Hall '-P 1'
_symmetry_space_group_name_H-M 'P -1'
_atom_sites_solution_hydrogens geom
_atom_sites_solution_primary direct
_atom_sites_solution_secondary difmap
_cell_angle_alpha 68.7420(10)
_cell_angle_beta 84.9190(10)
_cell_angle_gamma 88.6380(10)
_cell_formula_units_Z 2
_cell_length_a 10.2918(8)
_cell_length_b 15.1858(12)
_cell_length_c 19.3795(15)
_cell_measurement_reflns_used 5532
_cell_measurement_temperature 180(2)
_cell_measurement_theta_max 24.99
_cell_measurement_theta_min 2.20
_cell_volume 2811.5(4)
_computing_cell_refinement 'Bruker SMART'
_computing_data_collection 'Bruker SMART'
_computing_data_reduction 'Bruker SAINT'
_computing_molecular_graphics 'Bruker SHELXTL'
_computing_publication_material 'Bruker SHELXTL'
_computing_structure_refinement 'SHELXL-97 (Sheldrick, 1997)'
_computing_structure_solution 'SHELXS-97 (Sheldrick, 1990)'
_diffrn_ambient_temperature 180(2)
_diffrn_measured_fraction_theta_full 0.995
_diffrn_measured_fraction_theta_max 0.995
_diffrn_measurement_device_type 'CCD area detector'
_diffrn_measurement_method 'phi and omega scans'
_diffrn_radiation_monochromator graphite
_diffrn_radiation_source 'fine-focus sealed tube'
_diffrn_radiation_type MoK\a
_diffrn_radiation_wavelength 0.71073
_diffrn_reflns_av_R_equivalents 0.0476
_diffrn_reflns_av_sigmaI/netI 0.0625
_diffrn_reflns_limit_h_max 12
_diffrn_reflns_limit_h_min -12
_diffrn_reflns_limit_k_max 18
_diffrn_reflns_limit_k_min -18
_diffrn_reflns_limit_l_max 23
_diffrn_reflns_limit_l_min -23
_diffrn_reflns_number 29662
_diffrn_reflns_theta_full 26.00
_diffrn_reflns_theta_max 26.00
_diffrn_reflns_theta_min 1.44
_exptl_absorpt_coefficient_mu 0.649
_exptl_absorpt_correction_T_max 0.9572
_exptl_absorpt_correction_T_min 0.8752
_exptl_absorpt_correction_type multi-scan
_exptl_crystal_colour green
_exptl_crystal_density_diffrn 1.354
_exptl_crystal_density_method 'not measured'
_exptl_crystal_description plate
_exptl_crystal_F_000 1215
_exptl_crystal_size_max 0.21
_exptl_crystal_size_mid 0.16
_exptl_crystal_size_min 0.07
_refine_diff_density_max 0.829
_refine_diff_density_min -0.809
_refine_diff_density_rms 0.092
_refine_ls_extinction_method none
_refine_ls_goodness_of_fit_ref 1.032
_refine_ls_hydrogen_treatment constr
_refine_ls_matrix_type full
_refine_ls_number_parameters 598
_refine_ls_number_reflns 10993
_refine_ls_number_restraints 10
_refine_ls_restrained_S_all 1.034
_refine_ls_R_factor_all 0.0741
_refine_ls_R_factor_gt 0.0464
_refine_ls_shift/su_max 0.001
_refine_ls_shift/su_mean 0.000
_refine_ls_structure_factor_coef Fsqd
_refine_ls_weighting_details 'calc w=1/[\s^2^(Fo^2^)+(0.0577P)^2^+2.0839P] where P=(Fo^2^+2Fc^2^)/3'
_refine_ls_weighting_scheme calc
_refine_ls_wR_factor_gt 0.1121
_refine_ls_wR_factor_ref 0.1266
_reflns_number_gt 7746
_reflns_number_total 10993
_reflns_threshold_expression >2sigma(I)
_cod_data_source_file ICA-2015424-202-209-3.cif
_cod_data_source_block ma12
_cod_depositor_comments
;
The following automatic conversions were performed:

'_symmetry_cell_setting' value 'Triclinic' changed to 'triclinic'
according to the built-in table from CIF Core dictionary named
'cif_core.dic' version 2.4.1 from 2010-06-29.

Automatic conversion script
Id: cif_fix_values 2827 2014-09-09 07:05:25Z andrius 
;
_cod_original_sg_symbol_H-M P-1
_cod_original_formula_sum 'C48.50 H98.50 O12.50 P2 Ru2'
_cod_database_code 1518858

loop_
_symmetry_equiv_pos_as_xyz
'x, y, z'
'-x, -y, -z'

loop_
_atom_site_label
_atom_site_type_symbol
_atom_site_fract_x
_atom_site_fract_y
_atom_site_fract_z
_atom_site_U_iso_or_equiv
_atom_site_adp_type
_atom_site_occupancy
_atom_site_symmetry_multiplicity
_atom_site_calc_flag
_atom_site_refinement_flags
_atom_site_disorder_assembly
_atom_site_disorder_group
Ru1 Ru -0.23016(3) -0.12288(2) 0.763392(19) 0.02604(11) Uani 1 1 d . . .
Ru2 Ru -0.10401(3) 0.03078(2) 0.725218(19) 0.02568(11) Uani 1 1 d . . .
P1 P -0.19645(11) -0.29249(7) 0.79825(6) 0.0246(2) Uani 1 1 d . . .
P2 P -0.13268(11) 0.20118(7) 0.68628(6) 0.0255(2) Uani 1 1 d . . .
O1 O -0.2205(3) -0.1015(2) 0.65140(16) 0.0309(7) Uani 1 1 d . . .
O2 O -0.1035(3) 0.0348(2) 0.61662(15) 0.0298(7) Uani 1 1 d . . .
O3 O -0.2315(3) -0.1257(2) 0.87182(16) 0.0341(7) Uani 1 1 d . . .
O4 O -0.1122(3) 0.0096(2) 0.83799(16) 0.0336(7) Uani 1 1 d . . .
O5 O -0.2991(3) 0.01260(19) 0.73037(16) 0.0290(7) Uani 1 1 d . . .
O6 O -0.0359(3) -0.10398(19) 0.74912(15) 0.0272(6) Uani 1 1 d . . .
O7 O -0.4217(3) -0.1615(2) 0.78256(17) 0.0351(7) Uani 1 1 d . . .
O8 O -0.6195(4) -0.1949(4) 0.7604(3) 0.0924(15) Uani 1 1 d . . .
O9 O 0.0840(3) 0.0647(2) 0.71723(18) 0.0364(8) Uani 1 1 d . . .
C1 C -0.1649(4) -0.0282(3) 0.6041(2) 0.0322(10) Uani 1 1 d . . .
C2 C -0.1756(6) -0.0148(4) 0.5240(3) 0.0485(13) Uani 1 1 d . . .
H2A H -0.1320 0.0444 0.4919 0.073 Uiso 1 1 calc R . .
H2B H -0.2678 -0.0122 0.5144 0.073 Uiso 1 1 calc R . .
H2C H -0.1340 -0.0678 0.5134 0.073 Uiso 1 1 calc R . .
C3 C -0.1704(5) -0.0632(3) 0.8851(3) 0.0381(11) Uani 1 1 d . . .
C4 C -0.1670(7) -0.0735(4) 0.9649(3) 0.0627(17) Uani 1 1 d . . .
H4A H -0.2344 -0.1189 0.9955 0.094 Uiso 1 1 calc R . .
H4B H -0.1834 -0.0122 0.9698 0.094 Uiso 1 1 calc R . .
H4C H -0.0811 -0.0963 0.9815 0.094 Uiso 1 1 calc R . .
C5 C -0.3969(4) 0.0354(3) 0.7789(3) 0.0387(11) Uani 1 1 d . . .
H5A H -0.4547 0.0839 0.7492 0.058 Uiso 1 1 calc R . .
H5B H -0.3547 0.0592 0.8121 0.058 Uiso 1 1 calc R . .
H5C H -0.4481 -0.0214 0.8085 0.058 Uiso 1 1 calc R . .
C6 C 0.0576(5) -0.1382(3) 0.8045(3) 0.0400(12) Uani 1 1 d . . .
H6A H 0.1222 -0.1775 0.7893 0.060 Uiso 1 1 calc R . .
H6B H 0.0121 -0.1758 0.8524 0.060 Uiso 1 1 calc R . .
H6C H 0.1017 -0.0843 0.8091 0.060 Uiso 1 1 calc R . .
C7 C -0.5130(5) -0.1453(4) 0.7366(3) 0.0456(13) Uani 1 1 d . . .
C8 C -0.5067(6) -0.0790(5) 0.6609(4) 0.080(2) Uani 1 1 d . . .
H8A H -0.5942 -0.0702 0.6434 0.120 Uiso 1 1 calc R . .
H8B H -0.4489 -0.1036 0.6292 0.120 Uiso 1 1 calc R . .
H8C H -0.4725 -0.0183 0.6587 0.120 Uiso 1 1 calc R . .
C9 C 0.1719(5) 0.0462(4) 0.6617(3) 0.0551(15) Uani 1 1 d . . .
H9A H 0.2608 0.0646 0.6655 0.083 Uiso 1 1 calc R . .
H9B H 0.1450 0.0827 0.6121 0.083 Uiso 1 1 calc R . .
H9C H 0.1694 -0.0213 0.6698 0.083 Uiso 1 1 calc R . .
C10 C -0.2088(4) -0.3619(3) 0.8997(2) 0.0311(10) Uani 1 1 d . . .
H10A H -0.2071 -0.4301 0.9056 0.037 Uiso 1 1 calc R . .
C11 C -0.3429(4) -0.3444(3) 0.9355(2) 0.0339(11) Uani 1 1 d . . .
H11A H -0.3490 -0.2772 0.9303 0.041 Uiso 1 1 calc R . .
H11B H -0.4133 -0.3579 0.9090 0.041 Uiso 1 1 calc R . .
C12 C -0.3618(5) -0.4066(4) 1.0175(3) 0.0456(13) Uani 1 1 d . . .
H12A H -0.3666 -0.4737 1.0225 0.055 Uiso 1 1 calc R . .
H12B H -0.4452 -0.3906 1.0397 0.055 Uiso 1 1 calc R . .
C13 C -0.2493(5) -0.3929(4) 1.0594(3) 0.0483(13) Uani 1 1 d . . .
H13A H -0.2507 -0.3276 1.0592 0.058 Uiso 1 1 calc R . .
H13B H -0.2610 -0.4368 1.1118 0.058 Uiso 1 1 calc R . .
C14 C -0.1190(5) -0.4109(3) 1.0244(2) 0.0397(12) Uani 1 1 d . . .
H14A H -0.1146 -0.4778 1.0287 0.048 Uiso 1 1 calc R . .
H14B H -0.0481 -0.3990 1.0514 0.048 Uiso 1 1 calc R . .
C15 C -0.0992(4) -0.3467(3) 0.9422(2) 0.0359(11) Uani 1 1 d . . .
H15A H -0.0976 -0.2798 0.9380 0.043 Uiso 1 1 calc R . .
H15B H -0.0144 -0.3608 0.9203 0.043 Uiso 1 1 calc R . .
C16 C -0.0367(4) -0.3247(3) 0.7619(2) 0.0282(10) Uani 1 1 d . . .
H16A H 0.0294 -0.3117 0.7919 0.034 Uiso 1 1 calc R . .
C17 C -0.0199(4) -0.4292(3) 0.7718(3) 0.0371(11) Uani 1 1 d . . .
H17A H -0.0401 -0.4690 0.8247 0.045 Uiso 1 1 calc R . .
H17B H -0.0821 -0.4463 0.7424 0.045 Uiso 1 1 calc R . .
C18 C 0.1193(5) -0.4488(3) 0.7465(3) 0.0452(13) Uani 1 1 d . . .
H18A H 0.1809 -0.4371 0.7788 0.054 Uiso 1 1 calc R . .
H18B H 0.1264 -0.5160 0.7517 0.054 Uiso 1 1 calc R . .
C19 C 0.1562(5) -0.3867(3) 0.6664(3) 0.0462(13) Uani 1 1 d . . .
H19A H 0.2476 -0.3992 0.6521 0.055 Uiso 1 1 calc R . .
H19B H 0.0993 -0.4020 0.6337 0.055 Uiso 1 1 calc R . .
C20 C 0.1422(4) -0.2837(3) 0.6562(3) 0.0398(12) Uani 1 1 d . . .
H20A H 0.1631 -0.2444 0.6032 0.048 Uiso 1 1 calc R . .
H20B H 0.2049 -0.2671 0.6855 0.048 Uiso 1 1 calc R . .
C21 C 0.0033(4) -0.2621(3) 0.6810(2) 0.0313(10) Uani 1 1 d . . .
H21A H -0.0585 -0.2725 0.6483 0.038 Uiso 1 1 calc R . .
H21B H -0.0017 -0.1948 0.6759 0.038 Uiso 1 1 calc R . .
C22 C -0.3302(4) -0.3458(3) 0.7679(2) 0.0278(9) Uani 1 1 d . . .
H22A H -0.4118 -0.3163 0.7812 0.033 Uiso 1 1 calc R . .
C23 C -0.3539(4) -0.4529(3) 0.8057(3) 0.0355(11) Uani 1 1 d . . .
H23A H -0.2786 -0.4870 0.7922 0.043 Uiso 1 1 calc R . .
H23B H -0.3616 -0.4704 0.8603 0.043 Uiso 1 1 calc R . .
C24 C -0.4773(5) -0.4819(3) 0.7819(3) 0.0412(12) Uani 1 1 d . . .
H24A H -0.5533 -0.4516 0.7991 0.049 Uiso 1 1 calc R . .
H24B H -0.4893 -0.5512 0.8056 0.049 Uiso 1 1 calc R . .
C25 C -0.4723(5) -0.4536(3) 0.6979(3) 0.0441(13) Uani 1 1 d . . .
H25A H -0.5557 -0.4710 0.6840 0.053 Uiso 1 1 calc R . .
H25B H -0.4013 -0.4880 0.6809 0.053 Uiso 1 1 calc R . .
C26 C -0.4488(5) -0.3474(3) 0.6599(3) 0.0404(12) Uani 1 1 d . . .
H26A H -0.5239 -0.3131 0.6733 0.049 Uiso 1 1 calc R . .
H26B H -0.4414 -0.3303 0.6053 0.049 Uiso 1 1 calc R . .
C27 C -0.3238(4) -0.3178(3) 0.6834(2) 0.0324(10) Uani 1 1 d . . .
H27A H -0.2479 -0.3485 0.6667 0.039 Uiso 1 1 calc R . .
H27B H -0.3116 -0.2485 0.6594 0.039 Uiso 1 1 calc R . .
C28 C 0.0096(4) 0.2629(3) 0.6227(2) 0.0290(10) Uani 1 1 d . . .
H28A H 0.0876 0.2275 0.6455 0.035 Uiso 1 1 calc R . .
C29 C 0.0121(4) 0.2539(3) 0.5465(2) 0.0334(10) Uani 1 1 d . . .
H29A H -0.0021 0.1870 0.5530 0.040 Uiso 1 1 calc R . .
H29B H -0.0594 0.2916 0.5191 0.040 Uiso 1 1 calc R . .
C30 C 0.1425(5) 0.2885(3) 0.5017(3) 0.0376(11) Uani 1 1 d . . .
H30A H 0.2136 0.2492 0.5282 0.045 Uiso 1 1 calc R . .
H30B H 0.1424 0.2819 0.4528 0.045 Uiso 1 1 calc R . .
C31 C 0.1671(5) 0.3915(3) 0.4904(3) 0.0394(12) Uani 1 1 d . . .
H31A H 0.2530 0.4122 0.4623 0.047 Uiso 1 1 calc R . .
H31B H 0.0992 0.4315 0.4612 0.047 Uiso 1 1 calc R . .
C32 C 0.1649(5) 0.4031(3) 0.5651(3) 0.0421(12) Uani 1 1 d . . .
H32A H 0.1771 0.4707 0.5570 0.051 Uiso 1 1 calc R . .
H32B H 0.2383 0.3677 0.5921 0.051 Uiso 1 1 calc R . .
C33 C 0.0358(4) 0.3671(3) 0.6127(3) 0.0344(11) Uani 1 1 d . . .
H33A H -0.0368 0.4070 0.5884 0.041 Uiso 1 1 calc R . .
H33B H 0.0398 0.3721 0.6620 0.041 Uiso 1 1 calc R . .
C34 C -0.1330(4) 0.2490(3) 0.7616(2) 0.0333(10) Uani 1 1 d . . .
H34A H -0.1313 0.3194 0.7371 0.040 Uiso 1 1 calc R . .
C35 C -0.0080(5) 0.2221(3) 0.8017(2) 0.0371(11) Uani 1 1 d . . .
H35A H -0.0049 0.1525 0.8265 0.045 Uiso 1 1 calc R . .
H35B H 0.0687 0.2423 0.7649 0.045 Uiso 1 1 calc R . .
C36 C -0.0014(6) 0.2681(4) 0.8595(3) 0.0531(14) Uani 1 1 d . . .
H36A H 0.0770 0.2454 0.8868 0.064 Uiso 1 1 calc R . .
H36B H 0.0074 0.3374 0.8339 0.064 Uiso 1 1 calc R . .
C37 C -0.1195(6) 0.2466(5) 0.9137(3) 0.0655(17) Uani 1 1 d . . .
H37A H -0.1146 0.2819 0.9474 0.079 Uiso 1 1 calc R . .
H37B H -0.1224 0.1782 0.9442 0.079 Uiso 1 1 calc R . .
C38 C -0.2428(6) 0.2736(4) 0.8734(3) 0.0604(16) Uani 1 1 d . . .
H38A H -0.2437 0.3429 0.8469 0.073 Uiso 1 1 calc R . .
H38B H -0.3199 0.2560 0.9102 0.073 Uiso 1 1 calc R . .
C39 C -0.2516(5) 0.2245(4) 0.8180(3) 0.0457(13) Uani 1 1 d . . .
H39A H -0.2567 0.1552 0.8447 0.055 Uiso 1 1 calc R . .
H39B H -0.3319 0.2445 0.7919 0.055 Uiso 1 1 calc R . .
C40 C -0.2857(4) 0.2469(3) 0.6422(2) 0.0291(10) Uani 1 1 d . . .
H40A H -0.3570 0.2269 0.6834 0.035 Uiso 1 1 calc R . .
C41 C -0.2934(4) 0.3552(3) 0.6080(3) 0.0329(10) Uani 1 1 d . . .
H41A H -0.2757 0.3825 0.6455 0.039 Uiso 1 1 calc R . .
H41B H -0.2262 0.3795 0.5656 0.039 Uiso 1 1 calc R . .
C42 C -0.4288(5) 0.3855(3) 0.5811(3) 0.0396(12) Uani 1 1 d . . .
H42A H -0.4947 0.3662 0.6244 0.047 Uiso 1 1 calc R . .
H42B H -0.4308 0.4552 0.5574 0.047 Uiso 1 1 calc R . .
C43 C -0.4637(5) 0.3424(3) 0.5267(3) 0.0420(12) Uani 1 1 d . . .
H43A H -0.4032 0.3664 0.4811 0.050 Uiso 1 1 calc R . .
H43B H -0.5533 0.3608 0.5127 0.050 Uiso 1 1 calc R . .
C44 C -0.4554(5) 0.2349(3) 0.5606(3) 0.0391(11) Uani 1 1 d . . .
H44A H -0.4752 0.2079 0.5232 0.047 Uiso 1 1 calc R . .
H44B H -0.5216 0.2108 0.6034 0.047 Uiso 1 1 calc R . .
C45 C -0.3202(4) 0.2023(3) 0.5864(3) 0.0347(11) Uani 1 1 d . . .
H45A H -0.2544 0.2213 0.5431 0.042 Uiso 1 1 calc R . .
H45B H -0.3196 0.1326 0.6102 0.042 Uiso 1 1 calc R . .
C46A C 0.3504(15) 0.3001(10) 0.7716(9) 0.062(4) Uiso 0.50 1 d PD A 1
O10A O 0.4142(12) 0.2230(8) 0.7617(7) 0.074(4) Uiso 0.40 1 d PD A 1
O10C O 0.363(5) 0.214(2) 0.8348(19) 0.077(13) Uiso 0.10 1 d PD A 1
C46B C 0.3757(16) 0.2784(12) 0.7940(9) 0.070(5) Uiso 0.50 1 d PD B 2
O10B O 0.3719(11) 0.2395(8) 0.7345(6) 0.088(4) Uiso 0.50 1 d PD B 2
C47A C 0.2754(19) -0.0195(12) 0.8754(9) 0.091(6) Uiso 0.50 1 d PD C 1
O11A O 0.2327(11) 0.0720(7) 0.8283(7) 0.078(3) Uiso 0.50 1 d PD C 1
C47B C 0.247(2) 0.0122(14) 0.8734(9) 0.089(6) Uiso 0.50 1 d PD D 2
O11B O 0.2611(9) 0.0758(6) 0.7973(5) 0.058(2) Uiso 0.50 1 d PD D 2
C48 C 0.5007(19) 0.1421(13) 1.0117(10) 0.119(6) Uiso 0.50 1 d PD . .
O12 O 0.5282(14) 0.0851(8) 0.9683(8) 0.150(5) Uiso 0.50 1 d PD . .
H12 H 0.5368 0.0143 0.9690 0.180 Uiso 0.50 1 d PD . .
C49A C 0.2879(16) 0.6713(11) 0.9440(8) 0.056(5) Uiso 0.50 1 d PD E 1
O13A O 0.3043(13) 0.6537(10) 0.8782(7) 0.096(5) Uiso 0.50 1 d PD E 1
C49B C 0.263(3) 0.688(2) 0.9312(14) 0.040(7) Uiso 0.25 1 d PD F 2
O13B O 0.2650(19) 0.6566(13) 0.8721(9) 0.042(5) Uiso 0.25 1 d PD F 2
C49C C 0.413(2) 0.8076(17) 0.9068(14) 0.066(7) Uiso 0.25 1 d PD G 3
O13C O 0.315(2) 0.7426(15) 0.9156(11) 0.090(6) Uiso 0.25 1 d PD G 3

loop_
_atom_site_aniso_label
_atom_site_aniso_U_11
_atom_site_aniso_U_22
_atom_site_aniso_U_33
_atom_site_aniso_U_23
_atom_site_aniso_U_13
_atom_site_aniso_U_12
Ru1 0.0241(2) 0.02115(19) 0.0286(2) -0.00449(15) -0.00022(15) 0.00087(14)
Ru2 0.0251(2) 0.01990(19) 0.0280(2) -0.00418(15) -0.00117(15) 0.00138(14)
P1 0.0251(6) 0.0230(6) 0.0224(6) -0.0045(5) -0.0012(4) 0.0002(4)
P2 0.0285(6) 0.0207(6) 0.0247(6) -0.0053(5) -0.0023(5) 0.0023(5)
O1 0.0336(17) 0.0255(16) 0.0302(17) -0.0055(14) -0.0060(14) 0.0020(13)
O2 0.0327(17) 0.0269(16) 0.0263(16) -0.0066(13) 0.0020(13) 0.0013(13)
O3 0.0412(19) 0.0239(16) 0.0328(18) -0.0059(14) 0.0009(14) -0.0010(14)
O4 0.0440(19) 0.0232(16) 0.0302(17) -0.0055(14) -0.0038(14) 0.0013(14)
O5 0.0252(16) 0.0228(15) 0.0342(17) -0.0060(13) 0.0035(13) 0.0020(12)
O6 0.0240(15) 0.0217(15) 0.0325(16) -0.0051(13) -0.0063(13) 0.0043(12)
O7 0.0232(16) 0.0305(17) 0.0457(19) -0.0081(15) 0.0029(14) -0.0002(13)
O8 0.055(3) 0.097(4) 0.117(4) -0.028(3) -0.008(3) -0.009(3)
O9 0.0274(17) 0.0256(16) 0.048(2) -0.0040(15) -0.0031(15) 0.0018(13)
C1 0.030(2) 0.030(2) 0.036(3) -0.010(2) -0.004(2) 0.004(2)
C2 0.066(4) 0.045(3) 0.033(3) -0.013(2) -0.001(3) -0.010(3)
C3 0.049(3) 0.031(3) 0.031(3) -0.008(2) -0.002(2) 0.005(2)
C4 0.098(5) 0.048(3) 0.036(3) -0.008(3) -0.005(3) -0.014(3)
C5 0.032(3) 0.029(2) 0.050(3) -0.011(2) 0.007(2) 0.002(2)
C6 0.036(3) 0.024(2) 0.050(3) -0.001(2) -0.010(2) 0.002(2)
C7 0.029(3) 0.048(3) 0.054(3) -0.013(3) -0.001(2) 0.009(2)
C8 0.059(4) 0.084(5) 0.091(5) -0.023(4) -0.018(4) 0.007(4)
C9 0.031(3) 0.048(3) 0.066(4) 0.003(3) 0.003(3) 0.002(2)
C10 0.036(3) 0.028(2) 0.025(2) -0.0040(19) 0.0001(19) -0.0029(19)
C11 0.034(3) 0.035(3) 0.027(2) -0.005(2) 0.000(2) -0.001(2)
C12 0.042(3) 0.054(3) 0.033(3) -0.008(2) 0.004(2) -0.004(3)
C13 0.055(3) 0.052(3) 0.030(3) -0.007(2) 0.000(2) -0.002(3)
C14 0.043(3) 0.042(3) 0.030(3) -0.005(2) -0.010(2) 0.001(2)
C15 0.034(3) 0.037(3) 0.034(3) -0.009(2) -0.002(2) -0.004(2)
C16 0.027(2) 0.027(2) 0.029(2) -0.0081(19) -0.0028(19) -0.0004(18)
C17 0.035(3) 0.032(3) 0.039(3) -0.007(2) 0.002(2) 0.006(2)
C18 0.038(3) 0.037(3) 0.054(3) -0.011(2) 0.001(2) 0.014(2)
C19 0.036(3) 0.046(3) 0.054(3) -0.018(3) 0.004(2) 0.010(2)
C20 0.032(3) 0.047(3) 0.035(3) -0.012(2) 0.009(2) 0.000(2)
C21 0.031(2) 0.032(2) 0.027(2) -0.007(2) 0.0020(19) 0.001(2)
C22 0.024(2) 0.029(2) 0.031(2) -0.0107(19) -0.0029(18) -0.0010(18)
C23 0.037(3) 0.026(2) 0.040(3) -0.008(2) -0.002(2) -0.007(2)
C24 0.038(3) 0.034(3) 0.054(3) -0.020(2) 0.001(2) -0.010(2)
C25 0.043(3) 0.044(3) 0.055(3) -0.027(3) -0.013(3) -0.004(2)
C26 0.042(3) 0.042(3) 0.042(3) -0.019(2) -0.009(2) 0.003(2)
C27 0.037(3) 0.031(2) 0.030(2) -0.012(2) -0.002(2) -0.001(2)
C28 0.029(2) 0.023(2) 0.030(2) -0.0038(19) -0.0038(19) -0.0012(18)
C29 0.037(3) 0.030(2) 0.032(3) -0.010(2) -0.003(2) -0.004(2)
C30 0.041(3) 0.037(3) 0.029(2) -0.007(2) 0.006(2) -0.005(2)
C31 0.037(3) 0.035(3) 0.036(3) 0.001(2) -0.001(2) -0.007(2)
C32 0.037(3) 0.028(3) 0.053(3) -0.005(2) 0.000(2) -0.007(2)
C33 0.039(3) 0.020(2) 0.043(3) -0.011(2) 0.001(2) -0.0049(19)
C34 0.040(3) 0.031(2) 0.028(2) -0.011(2) -0.002(2) 0.003(2)
C35 0.043(3) 0.037(3) 0.032(3) -0.009(2) -0.011(2) -0.006(2)
C36 0.068(4) 0.055(3) 0.039(3) -0.019(3) -0.008(3) -0.011(3)
C37 0.080(5) 0.078(4) 0.043(3) -0.029(3) 0.000(3) -0.009(4)
C38 0.065(4) 0.066(4) 0.059(4) -0.038(3) 0.010(3) 0.009(3)
C39 0.046(3) 0.049(3) 0.043(3) -0.020(3) 0.002(2) 0.006(3)
C40 0.031(2) 0.022(2) 0.030(2) -0.0037(19) -0.0046(19) 0.0027(18)
C41 0.036(3) 0.027(2) 0.037(3) -0.011(2) -0.012(2) 0.006(2)
C42 0.039(3) 0.032(3) 0.045(3) -0.011(2) -0.011(2) 0.009(2)
C43 0.037(3) 0.043(3) 0.045(3) -0.011(2) -0.014(2) 0.007(2)
C44 0.039(3) 0.038(3) 0.041(3) -0.013(2) -0.013(2) 0.002(2)
C45 0.034(3) 0.030(2) 0.042(3) -0.014(2) -0.008(2) 0.004(2)

loop_
_atom_type_symbol
_atom_type_description
_atom_type_scat_dispersion_real
_atom_type_scat_dispersion_imag
_atom_type_scat_source
C C 0.0033 0.0016 'International Tables Vol C Tables 4.2.6.8 and 6.1.1.4'
H H 0.0000 0.0000 'International Tables Vol C Tables 4.2.6.8 and 6.1.1.4'
O O 0.0106 0.0060 'International Tables Vol C Tables 4.2.6.8 and 6.1.1.4'
P P 0.1023 0.0942 'International Tables Vol C Tables 4.2.6.8 and 6.1.1.4'
Ru Ru -1.2594 0.8363 'International Tables Vol C Tables 4.2.6.8 and 6.1.1.4'

loop_
_geom_angle_atom_site_label_1
_geom_angle_atom_site_label_2
_geom_angle_atom_site_label_3
_geom_angle
O6 Ru1 O7 172.07(11)
O6 Ru1 O5 103.01(11)
O7 Ru1 O5 84.92(11)
O6 Ru1 O1 86.36(11)
O7 Ru1 O1 94.39(12)
O5 Ru1 O1 84.27(11)
O6 Ru1 O3 90.38(12)
O7 Ru1 O3 89.80(12)
O5 Ru1 O3 89.68(11)
O1 Ru1 O3 172.30(11)
O6 Ru1 P1 88.98(8)
O7 Ru1 P1 83.10(9)
O5 Ru1 P1 167.35(9)
O1 Ru1 P1 92.58(8)
O3 Ru1 P1 94.34(8)
O6 Ru1 Ru2 52.14(8)
O7 Ru1 Ru2 135.77(8)
O5 Ru1 Ru2 51.08(8)
O1 Ru1 Ru2 86.39(8)
O3 Ru1 Ru2 86.11(8)
P1 Ru1 Ru2 141.11(3)
O9 Ru2 O5 173.33(11)
O9 Ru2 O6 84.13(11)
O5 Ru2 O6 102.54(11)
O9 Ru2 O2 95.35(12)
O5 Ru2 O2 85.27(11)
O6 Ru2 O2 85.33(11)
O9 Ru2 O4 88.36(13)
O5 Ru2 O4 91.74(12)
O6 Ru2 O4 89.09(11)
O2 Ru2 O4 172.94(11)
O9 Ru2 P2 83.13(9)
O5 Ru2 P2 90.21(8)
O6 Ru2 P2 166.73(8)
O2 Ru2 P2 92.18(8)
O4 Ru2 P2 94.22(8)
O9 Ru2 Ru1 134.56(8)
O5 Ru2 Ru1 52.08(8)
O6 Ru2 Ru1 50.67(8)
O2 Ru2 Ru1 86.39(8)
O4 Ru2 Ru1 86.73(8)
P2 Ru2 Ru1 142.28(3)
C22 P1 C16 109.7(2)
C22 P1 C10 101.29(19)
C16 P1 C10 105.17(19)
C22 P1 Ru1 109.90(14)
C16 P1 Ru1 114.33(14)
C10 P1 Ru1 115.59(15)
C34 P2 C40 103.9(2)
C34 P2 C28 102.4(2)
C40 P2 C28 109.5(2)
C34 P2 Ru2 115.00(15)
C40 P2 Ru2 115.40(14)
C28 P2 Ru2 109.75(14)
C1 O1 Ru1 120.1(3)
C1 O2 Ru2 119.4(3)
C3 O3 Ru1 120.2(3)
C3 O4 Ru2 119.4(3)
C5 O5 Ru2 127.1(3)
C5 O5 Ru1 118.1(2)
Ru2 O5 Ru1 76.84(10)
C6 O6 Ru1 128.0(3)
C6 O6 Ru2 118.2(2)
Ru1 O6 Ru2 77.19(9)
C7 O7 Ru1 130.4(3)
C9 O9 Ru2 118.8(3)
O2 C1 O1 127.5(4)
O2 C1 C2 116.9(4)
O1 C1 C2 115.6(4)
O3 C3 O4 127.3(4)
O3 C3 C4 117.4(4)
O4 C3 C4 115.3(4)
O8 C7 O7 117.2(5)
O8 C7 C8 116.1(5)
O7 C7 C8 126.8(5)
C15 C10 C11 110.3(4)
C15 C10 P1 116.0(3)
C11 C10 P1 109.6(3)
C12 C11 C10 111.3(4)
C11 C12 C13 110.9(4)
C14 C13 C12 111.3(4)
C13 C14 C15 111.1(4)
C10 C15 C14 110.5(4)
C21 C16 C17 109.8(4)
C21 C16 P1 113.3(3)
C17 C16 P1 116.0(3)
C18 C17 C16 111.2(4)
C19 C18 C17 111.2(4)
C20 C19 C18 110.6(4)
C19 C20 C21 111.2(4)
C20 C21 C16 111.5(4)
C27 C22 C23 109.7(3)
C27 C22 P1 112.7(3)
C23 C22 P1 117.9(3)
C24 C23 C22 110.6(4)
C23 C24 C25 111.6(4)
C24 C25 C26 110.3(4)
C25 C26 C27 110.7(4)
C22 C27 C26 110.9(4)
C29 C28 C33 109.6(3)
C29 C28 P2 112.6(3)
C33 C28 P2 118.0(3)
C30 C29 C28 110.7(4)
C31 C30 C29 110.8(4)
C32 C31 C30 110.0(4)
C31 C32 C33 111.7(4)
C32 C33 C28 110.7(4)
C39 C34 C35 110.0(4)
C39 C34 P2 116.1(3)
C35 C34 P2 110.9(3)
C36 C35 C34 111.4(4)
C37 C36 C35 112.3(5)
C36 C37 C38 110.7(5)
C37 C38 C39 111.5(5)
C34 C39 C38 110.3(4)
C45 C40 C41 110.7(3)
C45 C40 P2 113.7(3)
C41 C40 P2 114.7(3)
C42 C41 C40 110.4(4)
C43 C42 C41 112.0(4)
C42 C43 C44 110.4(4)
C43 C44 C45 111.9(4)
C44 C45 C40 109.9(4)
O10A C46A O10C 60.3(19)
C46A O10A O10C 61.6(13)
O10A O10C C46A 58.1(12)

loop_
_geom_bond_atom_site_label_1
_geom_bond_atom_site_label_2
_geom_bond_distance
Ru1 O6 2.007(3)
Ru1 O7 2.034(3)
Ru1 O5 2.050(3)
Ru1 O1 2.068(3)
Ru1 O3 2.085(3)
Ru1 P1 2.4389(11)
Ru1 Ru2 2.5298(5)
Ru2 O9 1.993(3)
Ru2 O5 2.022(3)
Ru2 O6 2.048(3)
Ru2 O2 2.083(3)
Ru2 O4 2.085(3)
Ru2 P2 2.4370(11)
P1 C22 1.854(4)
P1 C16 1.857(4)
P1 C10 1.858(4)
P2 C34 1.852(4)
P2 C40 1.857(4)
P2 C28 1.857(4)
O1 C1 1.267(5)
O2 C1 1.263(5)
O3 C3 1.263(5)
O4 C3 1.271(5)
O5 C5 1.439(5)
O6 C6 1.449(5)
O7 C7 1.310(6)
O8 C7 1.295(6)
O9 C9 1.445(6)
C1 C2 1.505(6)
C3 C4 1.500(7)
C7 C8 1.443(8)
C10 C15 1.523(6)
C10 C11 1.550(6)
C11 C12 1.524(6)
C12 C13 1.531(7)
C13 C14 1.513(7)
C14 C15 1.535(6)
C16 C21 1.535(6)
C16 C17 1.535(6)
C17 C18 1.531(6)
C18 C19 1.515(7)
C19 C20 1.509(7)
C20 C21 1.534(6)
C22 C27 1.531(6)
C22 C23 1.537(6)
C23 C24 1.516(6)
C24 C25 1.522(7)
C25 C26 1.525(6)
C26 C27 1.532(6)
C28 C29 1.529(6)
C28 C33 1.550(6)
C29 C30 1.525(6)
C30 C31 1.522(6)
C31 C32 1.519(7)
C32 C33 1.539(6)
C34 C39 1.521(6)
C34 C35 1.532(6)
C35 C36 1.526(7)
C36 C37 1.493(8)
C37 C38 1.518(8)
C38 C39 1.523(7)
C40 C45 1.537(6)
C40 C41 1.537(6)
C41 C42 1.533(6)
C42 C43 1.499(7)
C43 C44 1.526(6)
C44 C45 1.530(6)
C46A O10A 1.395(14)
C46A O10C 1.445(19)
O10A O10C 1.43(4)
C46B O10B 1.477(14)
C47A O11A 1.442(15)
C47B O11B 1.437(15)
C48 O12 1.418(14)
C49A O13A 1.390(13)
C49B O13B 1.390(17)
C49C O13C 1.389(17)
